data_7129736
loop_
_publ_author_name
'Takase, Masayoshi'
'Ueno, Atsushi'
'Oki, Kosuke'
'Matsumoto, Hiroki'
'Mori, Shigeki'
'Okujima, Tetsuo'
'Uno, Hidemitsu'

_publ_section_title
;
 Tropo(thio)ne-embedded homoHPHACs: does the tropylium cation induce
 global antiaromaticity in expanded hexapyrrolohexaazacoronene?
;
_journal_name_full 'Chemical Communications'
_journal_paper_doi 10.1039/D1CC07152A
_journal_year 2022
_chemical_formula_moiety 'C55 H60 N6 O0.17 S0.83'
_chemical_formula_sum 'C55 H60 N6 O0.17 S0.83'
_chemical_formula_weight 834.42
_space_group_crystal_system triclinic
_space_group_IT_number 2
_space_group_name_Hall '-P 1'
_space_group_name_H-M_alt 'P -1'
_atom_sites_solution_hydrogens geom
_atom_sites_solution_primary dual
_audit_creation_date 2019-11-19
_audit_creation_method
;
Olex2 1.2
(compiled 2018.05.29 svn.r3508 for OlexSys, GUI svn.r5506)
;
_audit_update_record
;
2021-12-17 deposited with the CCDC.	2022-02-14 downloaded from the CCDC.
;
_cell_angle_alpha 111.925(4)
_cell_angle_beta 93.798(4)
_cell_angle_gamma 96.861(3)
_cell_formula_units_Z 2
_cell_length_a 11.8389(5)
_cell_length_b 12.9075(5)
_cell_length_c 15.5565(7)
_cell_measurement_reflns_used 15589
_cell_measurement_temperature 100
_cell_measurement_theta_max 31.3710
_cell_measurement_theta_min 1.6940
_cell_volume 2173.56(17)
_computing_data_collection 'CrysAlisPro 1.171.39.46 (Rigaku OD, 2018)'
_computing_data_reduction 'CrysAlisPro 1.171.39.46 (Rigaku OD, 2018)'
_computing_molecular_graphics 'Olex2 (Dolomanov et al., 2009)'
_computing_publication_material 'Olex2 (Dolomanov et al., 2009)'
_computing_structure_refinement 'ShelXL (Sheldrick, 2015)'
_computing_structure_solution 'ShelXT (Sheldrick, 2015)'
_diffrn_ambient_temperature 100
_diffrn_measured_fraction_theta_full 1.000
_diffrn_measured_fraction_theta_max 0.915
_diffrn_measurement_device_type 'Rigaku Varimax with Saturn'
_diffrn_radiation_type MoK\a
_diffrn_radiation_wavelength 0.71073
_diffrn_reflns_av_R_equivalents 0.0778
_diffrn_reflns_av_unetI/netI 0.0896
_diffrn_reflns_Laue_measured_fraction_full 1.000
_diffrn_reflns_Laue_measured_fraction_max 0.915
_diffrn_reflns_limit_h_max 16
_diffrn_reflns_limit_h_min -17
_diffrn_reflns_limit_k_max 18
_diffrn_reflns_limit_k_min -18
_diffrn_reflns_limit_l_max 21
_diffrn_reflns_limit_l_min -22
_diffrn_reflns_number 40881
_diffrn_reflns_point_group_measured_fraction_full 1.000
_diffrn_reflns_point_group_measured_fraction_max 0.915
_diffrn_reflns_theta_full 25.242
_diffrn_reflns_theta_max 31.240
_diffrn_reflns_theta_min 1.722
_exptl_absorpt_coefficient_mu 0.114
_exptl_absorpt_correction_T_max 1.00000
_exptl_absorpt_correction_T_min 0.58212
_exptl_absorpt_correction_type multi-scan
_exptl_absorpt_process_details
;
CrysAlisPro 1.171.39.46 (Rigaku Oxford Diffraction, 2018)
Empirical absorption correction using spherical harmonics,
 implemented in SCALE3 ABSPACK scaling algorithm.
;
_exptl_crystal_colour brown
_exptl_crystal_density_diffrn 1.275
_exptl_crystal_description needle
_exptl_crystal_F_000 893
_exptl_crystal_size_max 0.25
_exptl_crystal_size_mid 0.05
_exptl_crystal_size_min 0.02
_refine_diff_density_max 0.467
_refine_diff_density_min -0.516
_refine_diff_density_rms 0.070
_refine_ls_extinction_method none
_refine_ls_goodness_of_fit_ref 1.026
_refine_ls_hydrogen_treatment constr
_refine_ls_matrix_type full
_refine_ls_number_parameters 577
_refine_ls_number_reflns 12970
_refine_ls_number_restraints 27
_refine_ls_restrained_S_all 1.032
_refine_ls_R_factor_all 0.1136
_refine_ls_R_factor_gt 0.0649
_refine_ls_shift/su_max 0.001
_refine_ls_shift/su_mean 0.000
_refine_ls_structure_factor_coef Fsqd
_refine_ls_weighting_details 'w=1/[\s^2^(Fo^2^)+(0.0832P)^2^+0.0940P] where P=(Fo^2^+2Fc^2^)/3'
_refine_ls_weighting_scheme calc
_refine_ls_wR_factor_gt 0.1489
_refine_ls_wR_factor_ref 0.1716
_reflns_Friedel_coverage 0.000
_reflns_number_gt 8125
_reflns_number_total 12970
_reflns_threshold_expression 'I > 2\s(I)'
_cod_data_source_file d1cc07152a2.cif
_cod_data_source_block ueno
_cod_database_code 7129736
_shelx_shelxl_version_number 2018/3
_shelx_space_group_comment
;
The symmetry employed for this shelxl refinement is uniquely defined
by the following loop, which should always be used as a source of
symmetry information in preference to the above space-group names.
They are only intended as comments.
;
_olex2_refinement_description
;
1. Fixed Uiso
 At 1.2 times of:
  All C(H,H) groups
 At 1.5 times of:
  All C(H,H,H) groups
2. Restrained distances
 O1-C31
 1.23 with sigma of 0.005
3. Rigid bond restraints
 O1, S1, C31
 with sigma for 1-2 distances of 0.01 and sigma for 1-3 distances of 0.01
4. Uiso/Uaniso restraints and constraints
Uanis(S1) \\sim Ueq, Uanis(O1) \\sim Ueq, Uanis(C31) \\sim Ueq: with sigma of
0.1 and sigma for terminal atoms of 0.2
Uanis(S1) = Uanis(O1)
5. Others
 Sof(O1)=1-FVAR(1)
 Sof(S1)=FVAR(1)
6.a Secondary CH2 refined with riding coordinates:
 C32(H32a,H32b), C34(H34a,H34b), C36(H36a,H36b), C38(H38a,H38b), C40(H40a,
 H40b), C46(H46a,H46b), C48(H48a,H48b), C50(H50a,H50b), C52(H52a,H52b),
 C54(H54a,H54b)
6.b Secondary CH2 refined with riding coordinates and stretchable bonds:
 C42(H42a,H42b), C44(H44a,H44b)
6.c Idealised Me refined as rotating group:
 C33(H33a,H33b,H33c), C35(H35a,H35b,H35c), C37(H37a,H37b,H37c), C39(H39a,H39b,
 H39c), C41(H41a,H41b,H41c), C43(H43a,H43b,H43c), C45(H45a,H45b,H45c), C47(H47a,
 H47b,H47c), C49(H49a,H49b,H49c), C51(H51a,H51b,H51c), C53(H53a,H53b,H53c),
 C55(H55a,H55b,H55c)
;
_olex2_submission_special_instructions 'No special instructions were received'

loop_
_space_group_symop_operation_xyz
'x, y, z'
'-x, -y, -z'

loop_
_atom_site_label
_atom_site_type_symbol
_atom_site_fract_x
_atom_site_fract_y
_atom_site_fract_z
_atom_site_U_iso_or_equiv
_atom_site_adp_type
_atom_site_occupancy
_atom_site_site_symmetry_order
_atom_site_calc_flag
_atom_site_refinement_flags_posn
_atom_site_refinement_flags_adp
_atom_site_refinement_flags_occupancy
_atom_site_disorder_assembly
_atom_site_disorder_group
S1 S 0.64285(6) -0.05598(6) 0.26895(5) 0.0236(2) Uani 0.829(4) 1 d . U P A 1
O1 O 0.6196(10) -0.0285(4) 0.2621(8) 0.0236(2) Uani 0.171(4) 1 d D U P A 2
C1 C 0.73093(15) 0.32236(14) 0.32305(12) 0.0167(4) Uani 1 1 d . . . . .
C2 C 0.81127(15) 0.41169(14) 0.32332(12) 0.0167(4) Uani 1 1 d . . . . .
C3 C 0.85638(15) 0.50126(14) 0.40477(12) 0.0163(4) Uani 1 1 d . . . . .
C4 C 0.82009(15) 0.50667(14) 0.48771(12) 0.0162(4) Uani 1 1 d . . . . .
C5 C 0.73518(15) 0.42411(14) 0.48909(12) 0.0158(4) Uani 1 1 d . . . . .
C6 C 0.69079(15) 0.32950(14) 0.40826(12) 0.0163(4) Uani 1 1 d . . . . .
C7 C 0.65424(15) 0.12029(14) 0.21530(12) 0.0181(4) Uani 1 1 d . . . . .
C8 C 0.64983(16) 0.06162(15) 0.11911(13) 0.0197(4) Uani 1 1 d . . . . .
C9 C 0.69034(16) 0.13897(15) 0.07949(13) 0.0208(4) Uani 1 1 d . . . . .
C10 C 0.71905(15) 0.24530(15) 0.15107(12) 0.0182(4) Uani 1 1 d . . . . .
C11 C 0.77985(16) 0.35159(15) 0.15482(12) 0.0190(4) Uani 1 1 d . . . . .
C12 C 0.80184(17) 0.40580(16) 0.09444(13) 0.0218(4) Uani 1 1 d . . . . .
C13 C 0.88136(17) 0.50698(15) 0.14449(13) 0.0219(4) Uani 1 1 d . . . . .
C14 C 0.90357(16) 0.51612(15) 0.23639(13) 0.0197(4) Uani 1 1 d . . . . .
C15 C 0.96786(16) 0.59834(15) 0.32283(13) 0.0196(4) Uani 1 1 d . . . . .
C16 C 1.05566(16) 0.68967(15) 0.35150(13) 0.0217(4) Uani 1 1 d . . . . .
C17 C 1.07370(16) 0.73580(15) 0.45159(13) 0.0203(4) Uani 1 1 d . . . . .
C18 C 0.99564(16) 0.67457(14) 0.48433(12) 0.0180(4) Uani 1 1 d . . . . .
C19 C 0.95572(15) 0.68164(14) 0.57345(13) 0.0179(4) Uani 1 1 d . . . . .
C20 C 0.97455(16) 0.75389(15) 0.66720(13) 0.0194(4) Uani 1 1 d . . . . .
C21 C 0.89477(16) 0.71342(15) 0.71697(13) 0.0201(4) Uani 1 1 d . . . . .
C22 C 0.82391(16) 0.61796(15) 0.65320(12) 0.0190(4) Uani 1 1 d . . . . .
C23 C 0.71969(16) 0.54505(14) 0.65112(12) 0.0184(4) Uani 1 1 d . . . . .
C24 C 0.62972(16) 0.55345(15) 0.70450(12) 0.0191(4) Uani 1 1 d . . . . .
C25 C 0.54233(16) 0.45790(15) 0.65787(13) 0.0197(4) Uani 1 1 d . . . . .
C26 C 0.58021(15) 0.39043(15) 0.57529(12) 0.0178(4) Uani 1 1 d . . . . .
C27 C 0.54190(15) 0.28299(15) 0.49799(12) 0.0176(4) Uani 1 1 d . . . . .
C28 C 0.46169(16) 0.18875(15) 0.48596(13) 0.0199(4) Uani 1 1 d . . . . .
C29 C 0.47864(17) 0.09939(15) 0.40352(13) 0.0216(4) Uani 1 1 d . . . . .
C30 C 0.56749(16) 0.13892(14) 0.36433(13) 0.0190(4) Uani 1 1 d . . . . .
C31 C 0.62201(16) 0.07499(15) 0.28411(13) 0.0207(4) Uani 1 1 d D U . . .
C32 C 0.60664(17) -0.06170(15) 0.06353(14) 0.0247(4) Uani 1 1 d . . . . .
H32A H 0.560909 -0.069760 0.005128 0.030 Uiso 1 1 calc R . . . .
H32B H 0.555304 -0.090975 0.099793 0.030 Uiso 1 1 calc R . . . .
C33 C 0.7025(2) -0.13311(18) 0.03899(16) 0.0354(5) Uani 1 1 d . . . . .
H33A H 0.750332 -0.108486 -0.001042 0.053 Uiso 1 1 calc GR . . . .
H33B H 0.669237 -0.212851 0.005883 0.053 Uiso 1 1 calc GR . . . .
H33C H 0.749647 -0.123838 0.096367 0.053 Uiso 1 1 calc GR . . . .
C34 C 0.71138(18) 0.10590(17) -0.02056(13) 0.0255(4) Uani 1 1 d . . . . .
H34A H 0.678477 0.157077 -0.045955 0.031 Uiso 1 1 calc R . . . .
H34B H 0.671288 0.028105 -0.056950 0.031 Uiso 1 1 calc R . . . .
C35 C 0.83855(19) 0.11076(19) -0.03303(14) 0.0337(5) Uani 1 1 d . . . . .
H35A H 0.847535 0.090528 -0.099226 0.050 Uiso 1 1 calc GR . . . .
H35B H 0.870810 0.057400 -0.010951 0.050 Uiso 1 1 calc GR . . . .
H35C H 0.878879 0.187488 0.003104 0.050 Uiso 1 1 calc GR . . . .
C36 C 0.74694(18) 0.37266(17) -0.00400(13) 0.0283(5) Uani 1 1 d . . . . .
H36A H 0.770289 0.300700 -0.044149 0.034 Uiso 1 1 calc R . . . .
H36B H 0.775197 0.431296 -0.027468 0.034 Uiso 1 1 calc R . . . .
C37 C 0.6156(2) 0.3583(2) -0.01159(15) 0.0382(6) Uani 1 1 d . . . . .
H37A H 0.583876 0.329528 -0.077447 0.057 Uiso 1 1 calc GR . . . .
H37B H 0.591738 0.431508 0.021861 0.057 Uiso 1 1 calc GR . . . .
H37C H 0.587451 0.304613 0.015966 0.057 Uiso 1 1 calc GR . . . .
C38 C 0.92674(19) 0.59170(16) 0.10516(14) 0.0273(4) Uani 1 1 d . . . . .
H38A H 0.914736 0.555713 0.036149 0.033 Uiso 1 1 calc R . . . .
H38B H 1.010262 0.614153 0.124707 0.033 Uiso 1 1 calc R . . . .
C39 C 0.8693(2) 0.69711(18) 0.13684(16) 0.0360(5) Uani 1 1 d . . . . .
H39A H 0.788231 0.676767 0.111122 0.054 Uiso 1 1 calc GR . . . .
H39B H 0.907093 0.752536 0.114609 0.054 Uiso 1 1 calc GR . . . .
H39C H 0.875593 0.729840 0.205164 0.054 Uiso 1 1 calc GR . . . .
C40 C 1.12803(17) 0.73497(16) 0.29363(14) 0.0241(4) Uani 1 1 d . . . . .
H40A H 1.166572 0.812450 0.333025 0.029 Uiso 1 1 calc R . . . .
H40B H 1.077649 0.739784 0.242295 0.029 Uiso 1 1 calc R . . . .
C41 C 1.21856(19) 0.66211(18) 0.25215(15) 0.0317(5) Uani 1 1 d . . . . .
H41A H 1.180987 0.585414 0.212556 0.048 Uiso 1 1 calc GR . . . .
H41B H 1.270530 0.659257 0.302661 0.048 Uiso 1 1 calc GR . . . .
H41C H 1.262285 0.694873 0.214595 0.048 Uiso 1 1 calc GR . . . .
C42 C 1.16548(17) 0.83377(15) 0.50627(14) 0.0244(4) Uani 1 1 d . . . . .
H42A H 1.2303(10) 0.82894(17) 0.4727(5) 0.029 Uiso 1 1 calc GR . . . .
H42B H 1.1886(4) 0.82873(17) 0.5642(8) 0.029 Uiso 1 1 calc GR . . . .
C43 C 1.12742(19) 0.94718(17) 0.52528(16) 0.0332(5) Uani 1 1 d . . . . .
H43A H 1.116305 0.958597 0.466635 0.050 Uiso 1 1 calc GR . . . .
H43B H 1.186132 1.007301 0.568822 0.050 Uiso 1 1 calc GR . . . .
H43C H 1.055133 0.949167 0.552703 0.050 Uiso 1 1 calc GR . . . .
C44 C 1.05716(17) 0.86194(15) 0.71458(14) 0.0249(4) Uani 1 1 d . . . . .
H44A H 1.1122(8) 0.86585(16) 0.6756(5) 0.030 Uiso 1 1 calc GR . . . .
H44B H 1.0943(6) 0.86139(15) 0.7689(8) 0.030 Uiso 1 1 calc GR . . . .
C45 C 0.9980(2) 0.96710(17) 0.73912(17) 0.0374(6) Uani 1 1 d . . . . .
H45A H 0.957556 0.967485 0.682217 0.056 Uiso 1 1 calc GR . . . .
H45B H 1.055611 1.035223 0.767558 0.056 Uiso 1 1 calc GR . . . .
H45C H 0.943021 0.965759 0.783242 0.056 Uiso 1 1 calc GR . . . .
C46 C 0.89409(17) 0.76452(16) 0.82125(13) 0.0229(4) Uani 1 1 d . . . . .
H46A H 0.821303 0.794483 0.834974 0.027 Uiso 1 1 calc R . . . .
H46B H 0.957524 0.828923 0.848467 0.027 Uiso 1 1 calc R . . . .
C47 C 0.90682(19) 0.68102(18) 0.86814(14) 0.0286(5) Uani 1 1 d . . . . .
H47A H 0.846757 0.615006 0.839311 0.043 Uiso 1 1 calc GR . . . .
H47B H 0.899691 0.717560 0.934781 0.043 Uiso 1 1 calc GR . . . .
H47C H 0.982183 0.656862 0.860432 0.043 Uiso 1 1 calc GR . . . .
C48 C 0.61569(17) 0.65301(16) 0.79071(13) 0.0234(4) Uani 1 1 d . . . . .
H48A H 0.685213 0.673495 0.836250 0.028 Uiso 1 1 calc R . . . .
H48B H 0.549709 0.631762 0.819884 0.028 Uiso 1 1 calc R . . . .
C49 C 0.59637(19) 0.75432(17) 0.76771(15) 0.0316(5) Uani 1 1 d . . . . .
H49A H 0.527513 0.734226 0.722701 0.047 Uiso 1 1 calc GR . . . .
H49B H 0.662757 0.777040 0.740737 0.047 Uiso 1 1 calc GR . . . .
H49C H 0.586355 0.817153 0.824847 0.047 Uiso 1 1 calc GR . . . .
C50 C 0.43121(17) 0.44470(17) 0.69669(14) 0.0263(4) Uani 1 1 d . . . . .
H50A H 0.373342 0.391333 0.645709 0.032 Uiso 1 1 calc R . . . .
H50B H 0.403844 0.518712 0.720212 0.032 Uiso 1 1 calc R . . . .
C51 C 0.4403(2) 0.4017(2) 0.77544(15) 0.0391(6) Uani 1 1 d . . . . .
H51A H 0.463017 0.326428 0.751839 0.059 Uiso 1 1 calc GR . . . .
H51B H 0.365923 0.397415 0.799040 0.059 Uiso 1 1 calc GR . . . .
H51C H 0.497943 0.453708 0.826064 0.059 Uiso 1 1 calc GR . . . .
C52 C 0.37090(17) 0.17962(16) 0.54613(14) 0.0235(4) Uani 1 1 d . . . . .
H52A H 0.397310 0.232068 0.611358 0.028 Uiso 1 1 calc R . . . .
H52B H 0.358344 0.101811 0.544839 0.028 Uiso 1 1 calc R . . . .
C53 C 0.25736(17) 0.20754(18) 0.51391(16) 0.0309(5) Uani 1 1 d . . . . .
H53A H 0.225287 0.149318 0.452933 0.046 Uiso 1 1 calc GR . . . .
H53B H 0.270896 0.281294 0.508778 0.046 Uiso 1 1 calc GR . . . .
H53C H 0.203295 0.209842 0.559408 0.046 Uiso 1 1 calc GR . . . .
C54 C 0.40398(18) -0.01451(16) 0.36260(14) 0.0259(4) Uani 1 1 d . . . . .
H54A H 0.351247 -0.021307 0.407680 0.031 Uiso 1 1 calc R . . . .
H54B H 0.452586 -0.074506 0.351325 0.031 Uiso 1 1 calc R . . . .
C55 C 0.33411(19) -0.03116(18) 0.27072(15) 0.0331(5) Uani 1 1 d . . . . .
H55A H 0.386238 -0.026424 0.225483 0.050 Uiso 1 1 calc GR . . . .
H55B H 0.285527 0.027857 0.281867 0.050 Uiso 1 1 calc GR . . . .
H55C H 0.285865 -0.105553 0.246010 0.050 Uiso 1 1 calc GR . . . .
N1 N 0.69389(13) 0.23429(12) 0.23455(10) 0.0177(3) Uani 1 1 d . . . . .
N2 N 0.84022(13) 0.42000(12) 0.24104(10) 0.0180(3) Uani 1 1 d . . . . .
N3 N 0.93437(13) 0.58917(12) 0.40396(10) 0.0178(3) Uani 1 1 d . . . . .
N4 N 0.86465(13) 0.59849(12) 0.56789(10) 0.0169(3) Uani 1 1 d . . . . .
N5 N 0.68799(13) 0.44436(12) 0.57220(10) 0.0182(3) Uani 1 1 d . . . . .
N6 N 0.60317(13) 0.25359(12) 0.41997(10) 0.0169(3) Uani 1 1 d . . . . .

loop_
_atom_site_aniso_label
_atom_site_aniso_U_11
_atom_site_aniso_U_22
_atom_site_aniso_U_33
_atom_site_aniso_U_23
_atom_site_aniso_U_13
_atom_site_aniso_U_12
S1 0.0329(4) 0.0111(4) 0.0253(3) 0.0050(2) 0.0007(3) 0.0061(2)
O1 0.0329(4) 0.0111(4) 0.0253(3) 0.0050(2) 0.0007(3) 0.0061(2)
C1 0.0166(9) 0.0150(8) 0.0135(8) 0.0007(7) -0.0015(7) 0.0015(7)
C2 0.0173(9) 0.0154(8) 0.0148(8) 0.0026(7) 0.0011(7) 0.0038(7)
C3 0.0164(9) 0.0140(8) 0.0157(8) 0.0028(7) 0.0009(7) 0.0024(7)
C4 0.0171(9) 0.0141(8) 0.0138(8) 0.0021(7) -0.0013(7) 0.0014(7)
C5 0.0166(9) 0.0145(8) 0.0135(8) 0.0027(7) 0.0002(7) 0.0016(7)
C6 0.0163(9) 0.0134(8) 0.0156(8) 0.0027(7) -0.0010(7) 0.0003(7)
C7 0.0168(9) 0.0111(8) 0.0197(9) -0.0008(7) -0.0005(7) 0.0012(7)
C8 0.0177(9) 0.0167(8) 0.0188(9) 0.0008(7) -0.0007(7) 0.0026(7)
C9 0.0184(10) 0.0192(9) 0.0176(9) -0.0008(7) -0.0014(7) 0.0039(7)
C10 0.0181(9) 0.0196(9) 0.0132(8) 0.0017(7) 0.0005(7) 0.0053(7)
C11 0.0193(10) 0.0185(9) 0.0151(8) 0.0017(7) 0.0014(7) 0.0035(7)
C12 0.0248(10) 0.0211(9) 0.0179(9) 0.0047(7) 0.0050(8) 0.0054(8)
C13 0.0272(11) 0.0187(9) 0.0209(9) 0.0069(8) 0.0072(8) 0.0072(8)
C14 0.0227(10) 0.0155(8) 0.0187(9) 0.0035(7) 0.0051(7) 0.0038(7)
C15 0.0211(10) 0.0171(9) 0.0204(9) 0.0060(7) 0.0060(7) 0.0040(7)
C16 0.0210(10) 0.0180(9) 0.0239(10) 0.0059(8) 0.0037(8) 0.0016(7)
C17 0.0179(9) 0.0174(9) 0.0245(10) 0.0071(7) 0.0018(8) 0.0019(7)
C18 0.0182(9) 0.0131(8) 0.0179(9) 0.0014(7) -0.0007(7) 0.0007(7)
C19 0.0156(9) 0.0140(8) 0.0201(9) 0.0033(7) -0.0003(7) -0.0003(7)
C20 0.0177(9) 0.0147(8) 0.0207(9) 0.0013(7) -0.0004(7) 0.0028(7)
C21 0.0208(10) 0.0163(9) 0.0176(9) 0.0009(7) -0.0015(7) 0.0023(7)
C22 0.0223(10) 0.0154(8) 0.0148(8) 0.0014(7) 0.0004(7) 0.0015(7)
C23 0.0223(10) 0.0139(8) 0.0138(8) 0.0007(7) -0.0002(7) -0.0001(7)
C24 0.0229(10) 0.0165(8) 0.0158(8) 0.0038(7) 0.0022(7) 0.0034(7)
C25 0.0208(10) 0.0178(9) 0.0180(9) 0.0044(7) 0.0018(7) 0.0025(7)
C26 0.0185(9) 0.0160(8) 0.0162(8) 0.0041(7) 0.0013(7) 0.0004(7)
C27 0.0165(9) 0.0179(8) 0.0155(8) 0.0036(7) 0.0010(7) 0.0023(7)
C28 0.0191(10) 0.0181(9) 0.0197(9) 0.0055(7) -0.0015(7) -0.0005(7)
C29 0.0250(10) 0.0172(9) 0.0192(9) 0.0050(7) -0.0004(8) -0.0006(7)
C30 0.0215(10) 0.0116(8) 0.0188(9) 0.0016(7) -0.0013(7) -0.0002(7)
C31 0.0194(10) 0.0158(9) 0.0175(9) -0.0019(7) -0.0020(7) -0.0027(7)
C32 0.0267(11) 0.0186(9) 0.0209(10) -0.0005(7) -0.0022(8) 0.0031(8)
C33 0.0417(14) 0.0239(10) 0.0316(12) -0.0009(9) 0.0016(10) 0.0120(10)
C34 0.0325(11) 0.0228(10) 0.0140(9) -0.0007(7) 0.0017(8) 0.0042(8)
C35 0.0353(13) 0.0367(12) 0.0221(10) 0.0011(9) 0.0087(9) 0.0105(10)
C36 0.0383(13) 0.0269(10) 0.0175(9) 0.0069(8) 0.0021(9) 0.0028(9)
C37 0.0444(14) 0.0428(13) 0.0235(11) 0.0078(10) -0.0048(10) 0.0134(11)
C38 0.0363(12) 0.0229(10) 0.0231(10) 0.0092(8) 0.0064(9) 0.0037(9)
C39 0.0441(14) 0.0298(11) 0.0398(13) 0.0182(10) 0.0064(11) 0.0097(10)
C40 0.0244(10) 0.0210(9) 0.0254(10) 0.0083(8) 0.0036(8) -0.0002(8)
C41 0.0342(12) 0.0330(12) 0.0353(12) 0.0190(10) 0.0132(10) 0.0087(9)
C42 0.0221(10) 0.0209(9) 0.0271(10) 0.0076(8) 0.0015(8) -0.0019(8)
C43 0.0351(13) 0.0200(10) 0.0393(13) 0.0074(9) 0.0021(10) -0.0005(9)
C44 0.0203(10) 0.0197(9) 0.0236(10) -0.0024(8) 0.0009(8) -0.0016(8)
C45 0.0418(14) 0.0174(10) 0.0417(13) -0.0008(9) 0.0091(11) -0.0004(9)
C46 0.0223(10) 0.0201(9) 0.0164(9) -0.0028(7) -0.0002(7) 0.0004(8)
C47 0.0314(12) 0.0310(11) 0.0194(10) 0.0042(8) 0.0018(8) 0.0092(9)
C48 0.0235(10) 0.0213(9) 0.0185(9) 0.0000(7) 0.0038(8) 0.0030(8)
C49 0.0338(12) 0.0236(10) 0.0287(11) -0.0007(9) -0.0014(9) 0.0101(9)
C50 0.0234(11) 0.0240(10) 0.0251(10) 0.0020(8) 0.0063(8) 0.0032(8)
C51 0.0446(14) 0.0404(13) 0.0268(11) 0.0085(10) 0.0133(10) -0.0047(11)
C52 0.0237(10) 0.0193(9) 0.0259(10) 0.0074(8) 0.0050(8) 0.0004(8)
C53 0.0224(11) 0.0289(11) 0.0390(12) 0.0109(10) 0.0041(9) 0.0018(9)
C54 0.0296(11) 0.0180(9) 0.0234(10) 0.0038(8) 0.0016(8) -0.0065(8)
C55 0.0342(13) 0.0277(11) 0.0295(11) 0.0084(9) -0.0034(9) -0.0123(9)
N1 0.0202(8) 0.0136(7) 0.0134(7) -0.0004(6) -0.0006(6) 0.0009(6)
N2 0.0220(8) 0.0154(7) 0.0133(7) 0.0021(6) 0.0028(6) 0.0021(6)
N3 0.0189(8) 0.0150(7) 0.0156(7) 0.0023(6) 0.0018(6) -0.0002(6)
N4 0.0180(8) 0.0139(7) 0.0126(7) -0.0001(6) -0.0006(6) -0.0019(6)
N5 0.0221(8) 0.0138(7) 0.0135(7) 0.0007(6) 0.0023(6) -0.0016(6)
N6 0.0178(8) 0.0134(7) 0.0157(7) 0.0022(6) 0.0015(6) -0.0003(6)

loop_
_atom_type_symbol
_atom_type_description
_atom_type_scat_dispersion_real
_atom_type_scat_dispersion_imag
_atom_type_scat_source
C C 0.0033 0.0016 'International Tables Vol C Tables 4.2.6.8 and 6.1.1.4'
H H 0.0000 0.0000 'International Tables Vol C Tables 4.2.6.8 and 6.1.1.4'
N N 0.0061 0.0033 'International Tables Vol C Tables 4.2.6.8 and 6.1.1.4'
O O 0.0106 0.0060 'International Tables Vol C Tables 4.2.6.8 and 6.1.1.4'
S S 0.1246 0.1234 'International Tables Vol C Tables 4.2.6.8 and 6.1.1.4'

loop_
_geom_angle_atom_site_label_1
_geom_angle_atom_site_label_2
_geom_angle_atom_site_label_3
_geom_angle
_geom_angle_site_symmetry_1
_geom_angle_site_symmetry_3
_geom_angle_publ_flag
C2 C1 C6 118.31(15) . . ?
C2 C1 N1 115.69(16) . . ?
C6 C1 N1 125.94(16) . . ?
C3 C2 C1 121.66(16) . . ?
C3 C2 N2 116.48(16) . . ?
N2 C2 C1 121.54(15) . . ?
C2 C3 N3 121.09(16) . . ?
C4 C3 C2 120.02(17) . . ?
C4 C3 N3 118.83(15) . . ?
C3 C4 C5 119.78(16) . . ?
C3 C4 N4 118.87(16) . . ?
N4 C4 C5 121.25(16) . . ?
C4 C5 C6 121.65(16) . . ?
C4 C5 N5 116.95(15) . . ?
N5 C5 C6 121.12(16) . . ?
C5 C6 C1 118.34(16) . . ?
C5 C6 N6 115.30(16) . . ?
N6 C6 C1 126.21(15) . . ?
C8 C7 C31 127.61(16) . . ?
C8 C7 N1 107.28(16) . . ?
N1 C7 C31 125.09(15) . . ?
C7 C8 C9 108.33(16) . . ?
C7 C8 C32 127.64(17) . . ?
C9 C8 C32 124.00(17) . . ?
C8 C9 C34 124.20(16) . . ?
C10 C9 C8 108.01(16) . . ?
C10 C9 C34 127.36(18) . . ?
C9 C10 C11 132.54(17) . . ?
C9 C10 N1 107.58(16) . . ?
N1 C10 C11 119.26(15) . . ?
C12 C11 C10 138.29(17) . . ?
C12 C11 N2 107.01(15) . . ?
N2 C11 C10 114.60(16) . . ?
C11 C12 C13 107.86(16) . . ?
C11 C12 C36 127.67(17) . . ?
C13 C12 C36 124.30(17) . . ?
C12 C13 C38 125.23(17) . . ?
C14 C13 C12 108.30(16) . . ?
C14 C13 C38 126.37(17) . . ?
C13 C14 C15 136.92(17) . . ?
C13 C14 N2 106.01(16) . . ?
N2 C14 C15 117.00(16) . . ?
C16 C15 C14 138.83(17) . . ?
C16 C15 N3 105.94(15) . . ?
N3 C15 C14 115.21(16) . . ?
C15 C16 C17 108.06(16) . . ?
C15 C16 C40 129.29(17) . . ?
C17 C16 C40 122.58(16) . . ?
C16 C17 C42 122.36(17) . . ?
C18 C17 C16 108.91(16) . . ?
C18 C17 C42 128.73(17) . . ?
C17 C18 C19 138.60(16) . . ?
C17 C18 N3 104.99(16) . . ?
N3 C18 C19 116.08(15) . . ?
C20 C19 C18 139.08(16) . . ?
C20 C19 N4 104.81(15) . . ?
N4 C19 C18 115.86(15) . . ?
C19 C20 C21 108.91(15) . . ?
C19 C20 C44 129.36(17) . . ?
C21 C20 C44 121.63(16) . . ?
C20 C21 C46 124.49(16) . . ?
C22 C21 C20 108.16(16) . . ?
C22 C21 C46 127.29(17) . . ?
C21 C22 C23 138.20(17) . . ?
N4 C22 C21 105.70(16) . . ?
N4 C22 C23 115.80(15) . . ?
C24 C23 C22 135.88(16) . . ?
C24 C23 N5 105.99(15) . . ?
N5 C23 C22 117.64(16) . . ?
C23 C24 C25 108.87(15) . . ?
C23 C24 C48 126.73(16) . . ?
C25 C24 C48 123.90(17) . . ?
C24 C25 C50 121.71(16) . . ?
C26 C25 C24 107.70(16) . . ?
C26 C25 C50 130.54(17) . . ?
C25 C26 C27 138.55(17) . . ?
N5 C26 C25 106.51(15) . . ?
N5 C26 C27 114.88(15) . . ?
C28 C27 C26 133.55(17) . . ?
C28 C27 N6 107.26(15) . . ?
N6 C27 C26 118.61(16) . . ?
C27 C28 C29 107.99(16) . . ?
C27 C28 C52 127.95(16) . . ?
C29 C28 C52 124.05(16) . . ?
C28 C29 C54 124.43(17) . . ?
C30 C29 C28 108.30(16) . . ?
C30 C29 C54 127.03(17) . . ?
C29 C30 C31 128.06(16) . . ?
C29 C30 N6 107.62(16) . . ?
N6 C30 C31 124.20(16) . . ?
O1 C31 C7 116.9(5) . . ?
O1 C31 C30 119.6(5) . . ?
C7 C31 S1 119.27(14) . . ?
C7 C31 C30 121.80(16) . . ?
C30 C31 S1 118.88(14) . . ?
C8 C32 C33 113.19(17) . . ?
C9 C34 C35 112.84(17) . . ?
C12 C36 C37 112.65(17) . . ?
C13 C38 C39 112.77(17) . . ?
C16 C40 C41 112.97(16) . . ?
C17 C42 C43 113.13(17) . . ?
C20 C44 C45 112.57(17) . . ?
C21 C46 C47 113.47(15) . . ?
C24 C48 C49 111.37(16) . . ?
C25 C50 C51 113.50(18) . . ?
C28 C52 C53 112.07(16) . . ?
C29 C54 C55 111.24(16) . . ?
C7 N1 C1 127.69(15) . . ?
C7 N1 C10 108.72(14) . . ?
C10 N1 C1 121.95(15) . . ?
C2 N2 C11 122.17(15) . . ?
C2 N2 C14 123.97(15) . . ?
C11 N2 C14 110.76(15) . . ?
C3 N3 C15 123.66(15) . . ?
C3 N3 C18 124.13(15) . . ?
C15 N3 C18 112.03(15) . . ?
C4 N4 C19 124.66(15) . . ?
C4 N4 C22 123.01(15) . . ?
C22 N4 C19 112.32(14) . . ?
C5 N5 C23 122.88(15) . . ?
C5 N5 C26 122.15(15) . . ?
C26 N5 C23 110.92(15) . . ?
C27 N6 C6 122.79(14) . . ?
C30 N6 C6 128.45(15) . . ?
C30 N6 C27 108.59(14) . . ?

loop_
_geom_bond_atom_site_label_1
_geom_bond_atom_site_label_2
_geom_bond_distance
_geom_bond_site_symmetry_2
_geom_bond_publ_flag
S1 C31 1.668(2) . ?
O1 C31 1.246(5) . ?
C1 C2 1.403(2) . ?
C1 C6 1.412(2) . ?
C1 N1 1.418(2) . ?
C2 C3 1.377(2) . ?
C2 N2 1.385(2) . ?
C3 C4 1.366(2) . ?
C3 N3 1.379(2) . ?
C4 C5 1.382(2) . ?
C4 N4 1.378(2) . ?
C5 C6 1.400(2) . ?
C5 N5 1.389(2) . ?
C6 N6 1.409(2) . ?
C7 C8 1.396(2) . ?
C7 C31 1.450(3) . ?
C7 N1 1.401(2) . ?
C8 C9 1.411(3) . ?
C8 C32 1.504(2) . ?
C9 C10 1.392(2) . ?
C9 C34 1.499(3) . ?
C10 C11 1.450(3) . ?
C10 N1 1.405(2) . ?
C11 C12 1.385(3) . ?
C11 N2 1.388(2) . ?
C12 C13 1.431(3) . ?
C12 C36 1.504(3) . ?
C13 C14 1.394(3) . ?
C13 C38 1.504(3) . ?
C14 C15 1.456(3) . ?
C14 N2 1.400(2) . ?
C15 C16 1.386(3) . ?
C15 N3 1.390(2) . ?
C16 C17 1.434(3) . ?
C16 C40 1.504(3) . ?
C17 C18 1.388(3) . ?
C17 C42 1.500(3) . ?
C18 C19 1.469(3) . ?
C18 N3 1.401(2) . ?
C19 C20 1.392(2) . ?
C19 N4 1.401(2) . ?
C20 C21 1.430(3) . ?
C20 C44 1.502(3) . ?
C21 C22 1.391(2) . ?
C21 C46 1.507(3) . ?
C22 C23 1.450(3) . ?
C22 N4 1.386(2) . ?
C23 C24 1.383(3) . ?
C23 N5 1.403(2) . ?
C24 C25 1.430(3) . ?
C24 C48 1.507(2) . ?
C25 C26 1.394(2) . ?
C25 C50 1.501(3) . ?
C26 C27 1.452(2) . ?
C26 N5 1.391(2) . ?
C27 C28 1.395(2) . ?
C27 N6 1.408(2) . ?
C28 C29 1.414(3) . ?
C28 C52 1.494(3) . ?
C29 C30 1.388(3) . ?
C29 C54 1.505(2) . ?
C30 C31 1.456(3) . ?
C30 N6 1.401(2) . ?
C32 C33 1.526(3) . ?
C34 C35 1.527(3) . ?
C36 C37 1.535(3) . ?
C38 C39 1.524(3) . ?
C40 C41 1.526(3) . ?
C42 C43 1.512(3) . ?
C44 C45 1.534(3) . ?
C46 C47 1.526(3) . ?
C48 C49 1.517(3) . ?
C50 C51 1.525(3) . ?
C52 C53 1.533(3) . ?
C54 C55 1.531(3) . ?
